data_4083670
loop_
_publ_author_name
'White, Colin P.'
'Braddock-Wilking, Janet'
'Corey, Joyce Y.'
'Xu, Huan'
'Redekop, Evgeniy'
'Sedinkin, Sergey'
'Rath, Nigam P.'

_publ_section_title
;
 Activation of Group 14 El&#x2212;H Bonds at Platinum(0)
;
_journal_issue 8
_journal_name_full Organometallics
_journal_page_first 1996
_journal_paper_doi 10.1021/om061180+
_journal_volume 26
_journal_year 2007
_chemical_formula_sum 'C54 H54 Ge P2 Pt'
_chemical_formula_weight 1032.59
_chemical_name_systematic
; 
 ? 
;
_space_group_IT_number 33
_symmetry_cell_setting orthorhombic
_symmetry_space_group_name_Hall 'P 2c -2n'
_symmetry_space_group_name_H-M 'P n a 21'
_atom_sites_solution_hydrogens geom
_atom_sites_solution_primary direct
_atom_sites_solution_secondary difmap
_audit_creation_method SHELXL-97
_cell_angle_alpha 90.00
_cell_angle_beta 90.00
_cell_angle_gamma 90.00
_cell_formula_units_Z 4
_cell_length_a 20.0078(6)
_cell_length_b 14.6737(4)
_cell_length_c 15.2414(5)
_cell_measurement_reflns_used 8846
_cell_measurement_temperature 100(2)
_cell_measurement_theta_max 26.08
_cell_measurement_theta_min 2.18
_cell_volume 4474.7(2)
_computing_cell_refinement 'Bruker APEXII'
_computing_data_collection 'Bruker APEXII'
_computing_data_reduction 'Bruker SAINT'
_computing_molecular_graphics 'Bruker-SHELXTL (Sheldrick, 2005)'
_computing_publication_material 'Bruker-SHELXTL (Sheldrick, 2005)'
_computing_structure_refinement 'SHELXL-97 (Sheldrick, 1997)'
_computing_structure_solution 'SHELXS-97 (Sheldrick, 1990)'
_diffrn_ambient_temperature 100(2)
_diffrn_measured_fraction_theta_full 1.000
_diffrn_measured_fraction_theta_max 1.000
_diffrn_measurement_device_type 'CCD area detector'
_diffrn_measurement_method 'phi and omega scans'
_diffrn_radiation_monochromator graphite
_diffrn_radiation_source 'fine-focus sealed tube'
_diffrn_radiation_type MoK\a
_diffrn_radiation_wavelength 0.71073
_diffrn_reflns_av_R_equivalents 0.0784
_diffrn_reflns_av_sigmaI/netI 0.0786
_diffrn_reflns_limit_h_max 22
_diffrn_reflns_limit_h_min -24
_diffrn_reflns_limit_k_max 18
_diffrn_reflns_limit_k_min -18
_diffrn_reflns_limit_l_max 18
_diffrn_reflns_limit_l_min -18
_diffrn_reflns_number 48085
_diffrn_reflns_theta_full 26.00
_diffrn_reflns_theta_max 26.00
_diffrn_reflns_theta_min 1.72
_exptl_absorpt_coefficient_mu 3.902
_exptl_absorpt_correction_T_max 0.7702
_exptl_absorpt_correction_T_min 0.5159
_exptl_absorpt_correction_type numerical
_exptl_absorpt_process_details 'sadabs v2006/1'
_exptl_crystal_colour colourless
_exptl_crystal_density_diffrn 1.533
_exptl_crystal_density_meas ?
_exptl_crystal_density_method 'not measured'
_exptl_crystal_description irregular
_exptl_crystal_F_000 2072
_exptl_crystal_size_max 0.23
_exptl_crystal_size_mid 0.13
_exptl_crystal_size_min 0.09
_refine_diff_density_max 0.782
_refine_diff_density_min -0.752
_refine_diff_density_rms 0.126
_refine_ls_abs_structure_details 'Flack H D (1983), Acta Cryst. A39, 876-881'
_refine_ls_abs_structure_Flack -0.008(5)
_refine_ls_extinction_method none
_refine_ls_goodness_of_fit_ref 0.941
_refine_ls_hydrogen_treatment mixed
_refine_ls_matrix_type full
_refine_ls_number_parameters 535
_refine_ls_number_reflns 8490
_refine_ls_number_restraints 1
_refine_ls_restrained_S_all 0.941
_refine_ls_R_factor_all 0.0591
_refine_ls_R_factor_gt 0.0348
_refine_ls_shift/su_max 0.001
_refine_ls_shift/su_mean 0.000
_refine_ls_structure_factor_coef Fsqd
_refine_ls_weighting_details 'calc w=1/[\s^2^(Fo^2^)+(0.0160P)^2^+0.0000P] where P=(Fo^2^+2Fc^2^)/3'
_refine_ls_weighting_scheme calc
_refine_ls_wR_factor_gt 0.0533
_refine_ls_wR_factor_ref 0.0603
_reflns_number_gt 6520
_reflns_number_total 8490
_reflns_threshold_expression >2sigma(I)
_cod_data_source_file om061180%2Bsi20070207_032855.cif
_cod_data_source_block w2306
_cod_depositor_comments
;
The following automatic conversions were performed:

'_symmetry_cell_setting' value 'Orthorhombic' changed to
'orthorhombic' according to
/usr/data/users/saulius/automatic-downloads/retrospective/ACS/lib/dictionaries/cif_core.dic
dictionary named 'cif_core.dic' version 2.4.2 from 2011-04-26.

Automatic conversion script
Id: cif_fix_values 2281 2013-09-26 08:29:07Z andrius 

The following automatic conversions were performed:

'_exptl_crystal_density_meas' value 'no' was changed to '?' - the
value is perceived as not measured.

Automatic conversion script
Id: cif_fix_values 3008 2015-01-20 13:52:24Z robertas 
;
_cod_original_sg_symbol_H-M Pna2~1~
_cod_database_code 4083670

loop_
_symmetry_equiv_pos_as_xyz
'x, y, z'
'-x, -y, z+1/2'
'x+1/2, -y+1/2, z'
'-x+1/2, y+1/2, z+1/2'

loop_
_atom_site_label
_atom_site_type_symbol
_atom_site_fract_x
_atom_site_fract_y
_atom_site_fract_z
_atom_site_U_iso_or_equiv
_atom_site_adp_type
_atom_site_occupancy
_atom_site_symmetry_multiplicity
_atom_site_calc_flag
_atom_site_refinement_flags
Pt1 Pt 0.118999(9) 0.650100(11) 0.62332(2) 0.01221(6) Uani 1 1 d .
H1 H 0.099(2) 0.651(3) 0.528(3) 0.015 Uiso 1 1 d .
Ge1 Ge 0.06915(2) 0.80099(3) 0.62384(9) 0.01237(12) Uani 1 1 d .
H2 H 0.029(3) 0.811(4) 0.707(4) 0.015 Uiso 1 1 d .
P1 P 0.13842(8) 0.49977(10) 0.58362(11) 0.0136(4) Uani 1 1 d .
P2 P 0.14790(8) 0.65103(10) 0.77067(10) 0.0133(3) Uani 1 1 d .
C1 C 0.1229(2) 0.9150(3) 0.6168(8) 0.0126(12) Uani 1 1 d .
C2 C 0.1903(3) 0.9165(4) 0.5942(4) 0.0128(15) Uani 1 1 d .
C3 C 0.2256(3) 0.9987(4) 0.5933(4) 0.0162(16) Uani 1 1 d .
H3 H 0.2715 0.9978 0.5775 0.019 Uiso 1 1 calc R
C4 C 0.1963(3) 1.0817(3) 0.6145(7) 0.0196(15) Uani 1 1 d .
C5 C 0.1279(3) 1.0801(3) 0.6339(7) 0.0184(18) Uani 1 1 d .
H5 H 0.1055 1.1359 0.6454 0.022 Uiso 1 1 calc R
C6 C 0.0916(3) 0.9985(3) 0.6368(5) 0.0112(16) Uani 1 1 d .
C7 C 0.2290(3) 0.8321(4) 0.5683(4) 0.0263(17) Uani 1 1 d .
H7A H 0.2754 0.8487 0.5553 0.039 Uiso 1 1 calc R
H7B H 0.2085 0.8048 0.5162 0.039 Uiso 1 1 calc R
H7C H 0.2281 0.7881 0.6167 0.039 Uiso 1 1 calc R
C8 C 0.2351(3) 1.1685(3) 0.6159(8) 0.0269(17) Uani 1 1 d .
H8A H 0.2384 1.1908 0.6763 0.040 Uiso 1 1 calc R
H8B H 0.2123 1.2141 0.5796 0.040 Uiso 1 1 calc R
H8C H 0.2800 1.1576 0.5926 0.040 Uiso 1 1 calc R
C9 C 0.0184(3) 1.0050(4) 0.6594(4) 0.0201(17) Uani 1 1 d .
H9A H 0.0108 0.9795 0.7180 0.030 Uiso 1 1 calc R
H9B H -0.0078 0.9707 0.6163 0.030 Uiso 1 1 calc R
H9C H 0.0045 1.0690 0.6586 0.030 Uiso 1 1 calc R
C10 C -0.0031(3) 0.8123(4) 0.5345(4) 0.0142(15) Uani 1 1 d .
C11 C 0.0072(3) 0.8484(4) 0.4510(4) 0.0133(14) Uani 1 1 d .
C12 C -0.0461(3) 0.8532(4) 0.3915(4) 0.0148(14) Uani 1 1 d .
H12 H -0.0384 0.8765 0.3342 0.018 Uiso 1 1 calc R
C13 C -0.1099(3) 0.8248(4) 0.4143(4) 0.0178(15) Uani 1 1 d .
C14 C -0.1183(3) 0.7901(3) 0.4966(4) 0.0153(14) Uani 1 1 d .
H14 H -0.1621 0.7729 0.5141 0.018 Uiso 1 1 calc R
C15 C -0.0663(3) 0.7785(4) 0.5564(4) 0.0133(14) Uani 1 1 d .
C16 C 0.0751(3) 0.8799(4) 0.4204(5) 0.0281(18) Uani 1 1 d .
H16A H 0.0871 0.9363 0.4509 0.042 Uiso 1 1 calc R
H16B H 0.0739 0.8909 0.3570 0.042 Uiso 1 1 calc R
H16C H 0.1084 0.8328 0.4335 0.042 Uiso 1 1 calc R
C17 C -0.1668(4) 0.8263(5) 0.3490(6) 0.028(2) Uani 1 1 d .
H17A H -0.1634 0.7733 0.3101 0.043 Uiso 1 1 calc R
H17B H -0.1644 0.8823 0.3140 0.043 Uiso 1 1 calc R
H17C H -0.2095 0.8243 0.3805 0.043 Uiso 1 1 calc R
C18 C -0.0793(3) 0.7247(4) 0.6393(5) 0.019(2) Uani 1 1 d .
H18A H -0.0545 0.6671 0.6370 0.029 Uiso 1 1 calc R
H18B H -0.1272 0.7120 0.6444 0.029 Uiso 1 1 calc R
H18C H -0.0645 0.7602 0.6902 0.029 Uiso 1 1 calc R
C19 C 0.1483(3) 0.4798(4) 0.4658(4) 0.0129(14) Uani 1 1 d .
C20 C 0.1719(3) 0.5481(4) 0.4109(4) 0.0186(15) Uani 1 1 d .
H20 H 0.1810 0.6068 0.4342 0.022 Uiso 1 1 calc R
C21 C 0.1823(3) 0.5317(4) 0.3231(4) 0.0249(17) Uani 1 1 d .
H21 H 0.1991 0.5787 0.2864 0.030 Uiso 1 1 calc R
C22 C 0.1684(3) 0.4466(4) 0.2882(4) 0.0245(16) Uani 1 1 d .
H22 H 0.1749 0.4356 0.2274 0.029 Uiso 1 1 calc R
C23 C 0.1452(4) 0.3786(4) 0.3414(5) 0.0292(18) Uani 1 1 d .
H23 H 0.1358 0.3203 0.3173 0.035 Uiso 1 1 calc R
C24 C 0.1355(3) 0.3939(4) 0.4297(4) 0.0215(16) Uani 1 1 d .
H24 H 0.1200 0.3458 0.4662 0.026 Uiso 1 1 calc R
C25 C 0.0654(3) 0.4308(3) 0.6089(5) 0.0128(16) Uani 1 1 d .
C26 C 0.0032(3) 0.4700(4) 0.5926(4) 0.0194(16) Uani 1 1 d .
H26 H 0.0010 0.5303 0.5699 0.023 Uiso 1 1 calc R
C27 C -0.0555(3) 0.4228(4) 0.6089(6) 0.0250(19) Uani 1 1 d .
H27 H -0.0975 0.4502 0.5961 0.030 Uiso 1 1 calc R
C28 C -0.0530(3) 0.3364(4) 0.6436(5) 0.024(2) Uani 1 1 d .
H28 H -0.0932 0.3043 0.6561 0.029 Uiso 1 1 calc R
C29 C 0.0078(3) 0.2968(4) 0.6601(4) 0.0286(19) Uani 1 1 d .
H29 H 0.0096 0.2369 0.6837 0.034 Uiso 1 1 calc R
C30 C 0.0667(3) 0.3435(4) 0.6427(5) 0.026(2) Uani 1 1 d .
H30 H 0.1084 0.3150 0.6542 0.031 Uiso 1 1 calc R
C31 C 0.2100(3) 0.4363(3) 0.6302(7) 0.0144(13) Uani 1 1 d .
C32 C 0.2674(3) 0.4223(4) 0.5794(4) 0.0195(15) Uani 1 1 d .
H32 H 0.2679 0.4382 0.5190 0.023 Uiso 1 1 calc R
C33 C 0.3235(3) 0.3850(3) 0.6184(8) 0.0216(14) Uani 1 1 d .
H33 H 0.3626 0.3757 0.5844 0.026 Uiso 1 1 calc R
C34 C 0.3234(3) 0.3611(4) 0.7055(5) 0.0236(16) Uani 1 1 d .
H34 H 0.3623 0.3356 0.7315 0.028 Uiso 1 1 calc R
C35 C 0.2666(3) 0.3745(4) 0.7548(4) 0.0210(16) Uani 1 1 d .
H35 H 0.2663 0.3586 0.8153 0.025 Uiso 1 1 calc R
C36 C 0.2098(3) 0.4111(4) 0.7166(4) 0.0179(15) Uani 1 1 d .
H36 H 0.1704 0.4187 0.7506 0.021 Uiso 1 1 calc R
C37 C 0.1084(3) 0.5579(4) 0.8300(4) 0.0146(14) Uani 1 1 d .
C38 C 0.0430(3) 0.5343(4) 0.8061(4) 0.0132(14) Uani 1 1 d .
H38 H 0.0205 0.5693 0.7628 0.016 Uiso 1 1 calc R
C39 C 0.0106(3) 0.4615(4) 0.8440(4) 0.0196(15) Uani 1 1 d .
H39 H -0.0340 0.4475 0.8275 0.024 Uiso 1 1 calc R
C40 C 0.0428(3) 0.4089(4) 0.9062(4) 0.0184(15) Uani 1 1 d .
H40 H 0.0211 0.3575 0.9312 0.022 Uiso 1 1 calc R
C41 C 0.1073(3) 0.4318(4) 0.9316(4) 0.0189(16) Uani 1 1 d .
H41 H 0.1294 0.3960 0.9746 0.023 Uiso 1 1 calc R
C42 C 0.1401(3) 0.5064(4) 0.8950(4) 0.0169(15) Uani 1 1 d .
H42 H 0.1838 0.5222 0.9141 0.020 Uiso 1 1 calc R
C43 C 0.2368(3) 0.6417(4) 0.7928(4) 0.0142(14) Uani 1 1 d .
C44 C 0.2795(3) 0.6176(3) 0.7231(4) 0.0171(15) Uani 1 1 d .
H44 H 0.2618 0.6125 0.6654 0.020 Uiso 1 1 calc R
C45 C 0.3468(3) 0.6014(4) 0.7374(4) 0.0206(16) Uani 1 1 d .
H45 H 0.3749 0.5842 0.6900 0.025 Uiso 1 1 calc R
C46 C 0.3725(3) 0.6104(4) 0.8202(5) 0.0265(18) Uani 1 1 d .
H46 H 0.4185 0.5981 0.8302 0.032 Uiso 1 1 calc R
C47 C 0.3325(4) 0.6370(5) 0.8892(6) 0.024(2) Uani 1 1 d .
H47 H 0.3510 0.6445 0.9461 0.029 Uiso 1 1 calc R
C48 C 0.2643(3) 0.6528(4) 0.8749(4) 0.0243(16) Uani 1 1 d .
H48 H 0.2368 0.6714 0.9223 0.029 Uiso 1 1 calc R
C49 C 0.1234(3) 0.7505(4) 0.8361(4) 0.0167(14) Uani 1 1 d .
C50 C 0.1568(3) 0.8325(4) 0.8235(4) 0.0214(16) Uani 1 1 d .
H50 H 0.1948 0.8350 0.7861 0.026 Uiso 1 1 calc R
C51 C 0.1348(4) 0.9103(4) 0.8655(4) 0.0296(18) Uani 1 1 d .
H51 H 0.1584 0.9658 0.8568 0.036 Uiso 1 1 calc R
C52 C 0.0798(4) 0.9097(4) 0.9193(4) 0.0299(18) Uani 1 1 d .
H52 H 0.0648 0.9641 0.9467 0.036 Uiso 1 1 calc R
C53 C 0.0466(4) 0.8278(4) 0.9331(4) 0.0292(18) Uani 1 1 d .
H53 H 0.0089 0.8260 0.9709 0.035 Uiso 1 1 calc R
C54 C 0.0680(3) 0.7485(4) 0.8920(4) 0.0184(15) Uani 1 1 d .
H54 H 0.0450 0.6928 0.9019 0.022 Uiso 1 1 calc R

loop_
_atom_site_aniso_label
_atom_site_aniso_U_11
_atom_site_aniso_U_22
_atom_site_aniso_U_33
_atom_site_aniso_U_23
_atom_site_aniso_U_13
_atom_site_aniso_U_12
Pt1 0.01396(10) 0.00913(8) 0.01354(10) 0.0004(2) -0.0013(2) 0.00009(10)
Ge1 0.0127(3) 0.0101(2) 0.0143(3) 0.0007(6) -0.0004(7) 0.0003(2)
P1 0.0144(9) 0.0117(7) 0.0147(8) -0.0002(7) -0.0011(7) 0.0011(7)
P2 0.0144(9) 0.0118(7) 0.0138(9) 0.0002(8) -0.0013(7) -0.0005(7)
C1 0.012(3) 0.010(2) 0.016(3) 0.000(4) -0.004(5) 0.004(2)
C2 0.010(3) 0.015(3) 0.013(4) 0.001(2) -0.002(3) 0.000(2)
C3 0.010(3) 0.018(3) 0.021(4) -0.004(3) 0.003(3) -0.005(3)
C4 0.026(3) 0.017(3) 0.016(4) -0.008(4) -0.003(5) -0.005(2)
C5 0.021(3) 0.014(2) 0.020(5) 0.001(4) 0.000(4) 0.002(2)
C6 0.014(3) 0.014(2) 0.005(5) 0.001(3) 0.003(3) -0.004(2)
C7 0.019(4) 0.024(4) 0.035(4) -0.002(3) 0.005(3) 0.003(3)
C8 0.028(3) 0.014(3) 0.039(5) -0.005(5) 0.007(6) -0.004(2)
C9 0.014(4) 0.010(3) 0.036(4) -0.010(3) 0.003(3) -0.002(3)
C10 0.016(4) 0.007(3) 0.019(4) -0.001(3) 0.005(3) -0.001(3)
C11 0.009(3) 0.014(3) 0.017(3) 0.000(3) 0.002(3) 0.001(3)
C12 0.023(4) 0.012(3) 0.010(3) -0.001(3) -0.001(3) 0.001(3)
C13 0.026(4) 0.012(3) 0.016(4) 0.000(3) -0.005(3) 0.003(3)
C14 0.009(3) 0.012(3) 0.025(4) 0.001(3) 0.003(3) -0.002(3)
C15 0.014(3) 0.007(3) 0.019(4) -0.005(3) 0.000(3) -0.003(3)
C16 0.028(4) 0.029(4) 0.026(4) 0.003(3) 0.004(4) -0.006(3)
C17 0.026(5) 0.030(5) 0.029(5) 0.002(4) -0.011(4) 0.001(4)
C18 0.019(3) 0.022(3) 0.017(6) 0.007(3) 0.000(3) -0.004(2)
C19 0.012(3) 0.018(3) 0.010(3) 0.002(3) -0.009(3) 0.003(3)
C20 0.019(4) 0.018(3) 0.018(4) 0.001(3) 0.001(3) -0.004(3)
C21 0.021(4) 0.030(4) 0.024(4) 0.001(3) -0.002(3) -0.009(3)
C22 0.019(4) 0.034(4) 0.021(4) -0.009(3) 0.000(3) 0.000(3)
C23 0.038(5) 0.023(4) 0.026(5) -0.007(3) -0.003(4) -0.001(4)
C24 0.025(4) 0.016(3) 0.024(4) 0.003(3) 0.007(3) 0.001(3)
C25 0.019(3) 0.011(3) 0.009(5) 0.001(3) 0.003(3) -0.001(2)
C26 0.024(4) 0.017(3) 0.017(4) 0.003(3) -0.002(3) -0.005(3)
C27 0.012(3) 0.028(3) 0.035(6) 0.005(4) -0.006(4) -0.002(3)
C28 0.017(3) 0.024(3) 0.032(7) 0.001(3) 0.003(3) -0.009(3)
C29 0.029(4) 0.011(3) 0.046(5) 0.004(3) 0.002(3) 0.003(3)
C30 0.017(3) 0.015(3) 0.047(7) -0.002(4) 0.004(4) 0.005(3)
C31 0.022(3) 0.009(2) 0.013(4) -0.005(4) -0.001(5) 0.002(2)
C32 0.017(4) 0.019(3) 0.022(4) 0.002(3) 0.002(3) 0.002(3)
C33 0.014(3) 0.022(3) 0.029(4) -0.001(5) 0.006(6) 0.004(2)
C34 0.023(4) 0.013(3) 0.035(4) -0.010(3) -0.011(3) 0.003(3)
C35 0.031(4) 0.010(3) 0.022(4) 0.002(3) -0.009(4) 0.003(3)
C36 0.020(4) 0.008(3) 0.025(4) -0.006(3) 0.002(3) -0.001(3)
C37 0.014(4) 0.010(3) 0.020(4) -0.003(3) 0.002(3) 0.004(3)
C38 0.007(3) 0.011(3) 0.022(4) -0.003(3) 0.003(3) 0.003(3)
C39 0.013(4) 0.016(3) 0.029(4) -0.004(3) 0.002(3) -0.005(3)
C40 0.026(4) 0.009(3) 0.020(4) 0.003(3) 0.009(3) -0.004(3)
C41 0.028(4) 0.011(3) 0.018(4) 0.004(3) 0.002(3) 0.003(3)
C42 0.014(4) 0.014(3) 0.022(4) -0.002(3) 0.004(3) -0.003(3)
C43 0.015(3) 0.009(3) 0.019(4) 0.002(3) -0.001(3) 0.003(3)
C44 0.021(4) 0.007(3) 0.024(4) 0.004(3) -0.004(3) -0.003(3)
C45 0.020(4) 0.012(3) 0.030(4) 0.001(3) 0.006(3) -0.003(3)
C46 0.014(4) 0.020(4) 0.045(5) 0.011(4) -0.007(4) 0.003(3)
C47 0.024(5) 0.025(4) 0.024(5) 0.008(4) -0.010(4) 0.000(4)
C48 0.022(4) 0.029(4) 0.022(4) 0.000(3) 0.001(3) -0.009(3)
C49 0.023(4) 0.016(3) 0.011(3) -0.001(3) -0.008(3) 0.007(3)
C50 0.025(4) 0.017(3) 0.022(4) 0.002(3) -0.005(3) -0.005(3)
C51 0.048(5) 0.016(3) 0.024(4) 0.000(3) -0.004(4) -0.005(3)
C52 0.051(5) 0.010(3) 0.029(5) -0.004(3) -0.010(4) 0.012(3)
C53 0.042(5) 0.023(4) 0.022(4) -0.010(3) -0.001(4) 0.011(3)
C54 0.025(4) 0.016(3) 0.014(4) 0.000(3) -0.005(3) 0.003(3)

loop_
_atom_type_symbol
_atom_type_description
_atom_type_scat_dispersion_real
_atom_type_scat_dispersion_imag
_atom_type_scat_source
C C 0.0033 0.0016 'International Tables Vol C Tables 4.2.6.8 and 6.1.1.4'
H H 0.0000 0.0000 'International Tables Vol C Tables 4.2.6.8 and 6.1.1.4'
P P 0.1023 0.0942 'International Tables Vol C Tables 4.2.6.8 and 6.1.1.4'
Ge Ge 0.1547 1.8001 'International Tables Vol C Tables 4.2.6.8 and 6.1.1.4'
Pt Pt -1.7033 8.3905 'International Tables Vol C Tables 4.2.6.8 and 6.1.1.4'

loop_
_geom_angle_atom_site_label_1
_geom_angle_atom_site_label_2
_geom_angle_atom_site_label_3
_geom_angle
P2 Pt1 P1 102.49(5)
P2 Pt1 Ge1 95.39(5)
P1 Pt1 Ge1 159.47(5)
P2 Pt1 H1 178.9(19)
P1 Pt1 H1 78.5(18)
Ge1 Pt1 H1 83.5(18)
C1 Ge1 C10 106.6(3)
C1 Ge1 Pt1 122.94(14)
C10 Ge1 Pt1 111.80(16)
C1 Ge1 H2 105(2)
C10 Ge1 H2 100(2)
Pt1 Ge1 H2 108(2)
C25 P1 C19 101.9(3)
C25 P1 C31 105.1(3)
C19 P1 C31 102.3(3)
C25 P1 Pt1 109.85(18)
C19 P1 Pt1 115.21(19)
C31 P1 Pt1 120.5(2)
C43 P2 C37 106.1(3)
C43 P2 C49 102.8(3)
C37 P2 C49 102.2(3)
C43 P2 Pt1 115.1(2)
C37 P2 Pt1 111.6(2)
C49 P2 Pt1 117.66(19)
C2 C1 C6 118.0(4)
C2 C1 Ge1 123.4(4)
C6 C1 Ge1 118.6(4)
C1 C2 C3 120.4(5)
C1 C2 C7 123.1(5)
C3 C2 C7 116.5(5)
C4 C3 C2 122.8(5)
C4 C3 H3 118.6
C2 C3 H3 118.6
C3 C4 C5 116.5(5)
C3 C4 C8 122.2(5)
C5 C4 C8 121.3(5)
C4 C5 C6 122.0(5)
C4 C5 H5 119.0
C6 C5 H5 119.0
C5 C6 C1 120.3(5)
C5 C6 C9 117.3(5)
C1 C6 C9 122.4(5)
C2 C7 H7A 109.5
C2 C7 H7B 109.5
H7A C7 H7B 109.5
C2 C7 H7C 109.5
H7A C7 H7C 109.5
H7B C7 H7C 109.5
C4 C8 H8A 109.5
C4 C8 H8B 109.5
H8A C8 H8B 109.5
C4 C8 H8C 109.5
H8A C8 H8C 109.5
H8B C8 H8C 109.5
C6 C9 H9A 109.5
C6 C9 H9B 109.5
H9A C9 H9B 109.5
C6 C9 H9C 109.5
H9A C9 H9C 109.5
H9B C9 H9C 109.5
C11 C10 C15 119.0(6)
C11 C10 Ge1 123.3(4)
C15 C10 Ge1 117.6(5)
C10 C11 C12 119.9(5)
C10 C11 C16 122.0(5)
C12 C11 C16 118.1(5)
C13 C12 C11 121.5(6)
C13 C12 H12 119.3
C11 C12 H12 119.3
C14 C13 C12 117.2(6)
C14 C13 C17 121.1(6)
C12 C13 C17 121.5(6)
C13 C14 C15 123.7(6)
C13 C14 H14 118.2
C15 C14 H14 118.2
C14 C15 C10 118.4(6)
C14 C15 C18 118.9(5)
C10 C15 C18 122.6(6)
C11 C16 H16A 109.5
C11 C16 H16B 109.5
H16A C16 H16B 109.5
C11 C16 H16C 109.5
H16A C16 H16C 109.5
H16B C16 H16C 109.5
C13 C17 H17A 109.5
C13 C17 H17B 109.5
H17A C17 H17B 109.5
C13 C17 H17C 109.5
H17A C17 H17C 109.5
H17B C17 H17C 109.5
C15 C18 H18A 109.5
C15 C18 H18B 109.5
H18A C18 H18B 109.5
C15 C18 H18C 109.5
H18A C18 H18C 109.5
H18B C18 H18C 109.5
C20 C19 C24 118.4(6)
C20 C19 P1 120.9(4)
C24 C19 P1 120.7(5)
C21 C20 C19 120.8(6)
C21 C20 H20 119.6
C19 C20 H20 119.6
C20 C21 C22 120.1(6)
C20 C21 H21 119.9
C22 C21 H21 119.9
C23 C22 C21 119.9(6)
C23 C22 H22 120.1
C21 C22 H22 120.1
C22 C23 C24 120.6(6)
C22 C23 H23 119.7
C24 C23 H23 119.7
C23 C24 C19 120.3(6)
C23 C24 H24 119.9
C19 C24 H24 119.9
C30 C25 C26 117.8(5)
C30 C25 P1 125.5(4)
C26 C25 P1 116.7(4)
C27 C26 C25 121.2(5)
C27 C26 H26 119.4
C25 C26 H26 119.4
C28 C27 C26 119.9(5)
C28 C27 H27 120.1
C26 C27 H27 120.1
C29 C28 C27 119.6(5)
C29 C28 H28 120.2
C27 C28 H28 120.2
C28 C29 C30 120.5(6)
C28 C29 H29 119.7
C30 C29 H29 119.7
C25 C30 C29 120.9(5)
C25 C30 H30 119.6
C29 C30 H30 119.6
C36 C31 C32 119.6(6)
C36 C31 P1 120.2(5)
C32 C31 P1 119.8(7)
C33 C32 C31 119.1(7)
C33 C32 H32 120.5
C31 C32 H32 120.5
C34 C33 C32 121.1(7)
C34 C33 H33 119.5
C32 C33 H33 119.5
C33 C34 C35 119.5(6)
C33 C34 H34 120.3
C35 C34 H34 120.3
C34 C35 C36 120.2(6)
C34 C35 H35 119.9
C36 C35 H35 119.9
C31 C36 C35 120.5(6)
C31 C36 H36 119.7
C35 C36 H36 119.7
C42 C37 C38 118.3(6)
C42 C37 P2 124.2(5)
C38 C37 P2 117.5(5)
C39 C38 C37 121.4(6)
C39 C38 H38 119.3
C37 C38 H38 119.3
C38 C39 C40 120.1(6)
C38 C39 H39 119.9
C40 C39 H39 119.9
C39 C40 C41 119.3(6)
C39 C40 H40 120.4
C41 C40 H40 120.4
C40 C41 C42 121.1(6)
C40 C41 H41 119.4
C42 C41 H41 119.4
C41 C42 C37 119.7(6)
C41 C42 H42 120.2
C37 C42 H42 120.2
C48 C43 C44 118.2(6)
C48 C43 P2 123.5(5)
C44 C43 P2 118.2(5)
C45 C44 C43 121.0(6)
C45 C44 H44 119.5
C43 C44 H44 119.5
C46 C45 C44 119.6(6)
C46 C45 H45 120.2
C44 C45 H45 120.2
C45 C46 C47 120.8(7)
C45 C46 H46 119.6
C47 C46 H46 119.6
C46 C47 C48 119.6(8)
C46 C47 H47 120.2
C48 C47 H47 120.2
C43 C48 C47 120.8(7)
C43 C48 H48 119.6
C47 C48 H48 119.6
C50 C49 C54 119.0(5)
C50 C49 P2 119.0(5)
C54 C49 P2 121.7(4)
C51 C50 C49 119.9(6)
C51 C50 H50 120.1
C49 C50 H50 120.1
C52 C51 C50 121.8(6)
C52 C51 H51 119.1
C50 C51 H51 119.1
C51 C52 C53 118.7(6)
C51 C52 H52 120.7
C53 C52 H52 120.7
C54 C53 C52 120.6(7)
C54 C53 H53 119.7
C52 C53 H53 119.7
C53 C54 C49 120.1(6)
C53 C54 H54 120.0
C49 C54 H54 120.0

loop_
_geom_bond_atom_site_label_1
_geom_bond_atom_site_label_2
_geom_bond_distance
Pt1 P2 2.3191(16)
Pt1 P1 2.3202(15)
Pt1 Ge1 2.4285(5)
Pt1 H1 1.51(5)
Ge1 C1 1.991(5)
Ge1 C10 1.993(6)
Ge1 H2 1.50(6)
P1 C25 1.819(5)
P1 C19 1.830(6)
P1 C31 1.850(6)
P2 C43 1.816(6)
P2 C37 1.819(6)
P2 C49 1.835(6)
C1 C2 1.392(7)
C1 C6 1.411(7)
C2 C3 1.398(7)
C2 C7 1.512(8)
C3 C4 1.390(7)
C3 H3 0.9500
C4 C5 1.401(8)
C4 C8 1.490(7)
C5 C6 1.401(7)
C5 H5 0.9500
C6 C9 1.508(7)
C7 H7A 0.9800
C7 H7B 0.9800
C7 H7C 0.9800
C8 H8A 0.9800
C8 H8B 0.9800
C8 H8C 0.9800
C9 H9A 0.9800
C9 H9B 0.9800
C9 H9C 0.9800
C10 C11 1.394(8)
C10 C15 1.399(8)
C11 C12 1.401(8)
C11 C16 1.509(8)
C12 C13 1.386(8)
C12 H12 0.9500
C13 C14 1.364(8)
C13 C17 1.514(10)
C14 C15 1.393(8)
C14 H14 0.9500
C15 C18 1.512(8)
C16 H16A 0.9800
C16 H16B 0.9800
C16 H16C 0.9800
C17 H17A 0.9800
C17 H17B 0.9800
C17 H17C 0.9800
C18 H18A 0.9800
C18 H18B 0.9800
C18 H18C 0.9800
C19 C20 1.388(8)
C19 C24 1.400(8)
C20 C21 1.375(9)
C20 H20 0.9500
C21 C22 1.385(8)
C21 H21 0.9500
C22 C23 1.367(9)
C22 H22 0.9500
C23 C24 1.379(9)
C23 H23 0.9500
C24 H24 0.9500
C25 C30 1.380(7)
C25 C26 1.393(7)
C26 C27 1.387(7)
C26 H26 0.9500
C27 C28 1.375(8)
C27 H27 0.9500
C28 C29 1.372(8)
C28 H28 0.9500
C29 C30 1.390(8)
C29 H29 0.9500
C30 H30 0.9500
C31 C36 1.368(11)
C31 C32 1.400(9)
C32 C33 1.381(8)
C32 H32 0.9500
C33 C34 1.373(13)
C33 H33 0.9500
C34 C35 1.377(9)
C34 H34 0.9500
C35 C36 1.385(8)
C35 H35 0.9500
C36 H36 0.9500
C37 C42 1.398(8)
C37 C38 1.402(8)
C38 C39 1.376(8)
C38 H38 0.9500
C39 C40 1.382(8)
C39 H39 0.9500
C40 C41 1.388(8)
C40 H40 0.9500
C41 C42 1.392(8)
C41 H41 0.9500
C42 H42 0.9500
C43 C48 1.376(8)
C43 C44 1.407(8)
C44 C45 1.384(8)
C44 H44 0.9500
C45 C46 1.370(9)
C45 H45 0.9500
C46 C47 1.378(11)
C46 H46 0.9500
C47 C48 1.401(10)
C47 H47 0.9500
C48 H48 0.9500
C49 C50 1.389(8)
C49 C54 1.397(8)
C50 C51 1.381(8)
C50 H50 0.9500
C51 C52 1.372(9)
C51 H51 0.9500
C52 C53 1.390(9)
C52 H52 0.9500
C53 C54 1.389(8)
C53 H53 0.9500
C54 H54 0.9500

loop_
_geom_torsion_atom_site_label_1
_geom_torsion_atom_site_label_2
_geom_torsion_atom_site_label_3
_geom_torsion_atom_site_label_4
_geom_torsion
P2 Pt1 Ge1 C1 80.5(4)
P1 Pt1 Ge1 C1 -128.9(4)
P2 Pt1 Ge1 C10 -150.9(2)
P1 Pt1 Ge1 C10 -0.2(2)
P2 Pt1 P1 C25 85.3(3)
Ge1 Pt1 P1 C25 -64.7(3)
P2 Pt1 P1 C19 -160.4(2)
Ge1 Pt1 P1 C19 49.6(3)
P2 Pt1 P1 C31 -37.0(3)
Ge1 Pt1 P1 C31 173.0(3)
P1 Pt1 P2 C43 71.6(2)
Ge1 Pt1 P2 C43 -118.5(2)
P1 Pt1 P2 C37 -49.3(2)
Ge1 Pt1 P2 C37 120.5(2)
P1 Pt1 P2 C49 -167.0(2)
Ge1 Pt1 P2 C49 2.9(2)
C10 Ge1 C1 C2 -118.0(8)
Pt1 Ge1 C1 C2 12.9(10)
C10 Ge1 C1 C6 62.9(9)
Pt1 Ge1 C1 C6 -166.2(6)
C6 C1 C2 C3 1.2(13)
Ge1 C1 C2 C3 -177.9(5)
C6 C1 C2 C7 -177.8(7)
Ge1 C1 C2 C7 3.1(12)
C1 C2 C3 C4 0.2(11)
C7 C2 C3 C4 179.2(7)
C2 C3 C4 C5 -2.5(12)
C2 C3 C4 C8 178.1(8)
C3 C4 C5 C6 3.5(15)
C8 C4 C5 C6 -177.0(10)
C4 C5 C6 C1 -2.3(16)
C4 C5 C6 C9 179.3(8)
C2 C1 C6 C5 -0.1(14)
Ge1 C1 C6 C5 179.0(7)
C2 C1 C6 C9 178.2(7)
Ge1 C1 C6 C9 -2.7(12)
C1 Ge1 C10 C11 41.0(6)
Pt1 Ge1 C10 C11 -95.9(5)
C1 Ge1 C10 C15 -141.7(5)
Pt1 Ge1 C10 C15 81.4(5)
C15 C10 C11 C12 2.2(8)
Ge1 C10 C11 C12 179.4(4)
C15 C10 C11 C16 -175.5(5)
Ge1 C10 C11 C16 1.7(8)
C10 C11 C12 C13 1.6(9)
C16 C11 C12 C13 179.4(5)
C11 C12 C13 C14 -1.3(9)
C11 C12 C13 C17 -177.4(6)
C12 C13 C14 C15 -2.8(9)
C17 C13 C14 C15 173.3(6)
C13 C14 C15 C10 6.5(9)
C13 C14 C15 C18 -169.5(6)
C11 C10 C15 C14 -6.0(8)
Ge1 C10 C15 C14 176.6(4)
C11 C10 C15 C18 169.9(5)
Ge1 C10 C15 C18 -7.4(7)
C25 P1 C19 C20 146.1(5)
C31 P1 C19 C20 -105.3(5)
Pt1 P1 C19 C20 27.3(6)
C25 P1 C19 C24 -37.2(5)
C31 P1 C19 C24 71.3(5)
Pt1 P1 C19 C24 -156.1(4)
C24 C19 C20 C21 0.2(9)
P1 C19 C20 C21 176.9(5)
C19 C20 C21 C22 0.9(10)
C20 C21 C22 C23 -1.0(10)
C21 C22 C23 C24 0.1(11)
C22 C23 C24 C19 0.9(10)
C20 C19 C24 C23 -1.0(9)
P1 C19 C24 C23 -177.8(5)
C19 P1 C25 C30 96.9(7)
C31 P1 C25 C30 -9.4(8)
Pt1 P1 C25 C30 -140.5(6)
C19 P1 C25 C26 -83.1(6)
C31 P1 C25 C26 170.5(5)
Pt1 P1 C25 C26 39.5(6)
C30 C25 C26 C27 -0.6(10)
P1 C25 C26 C27 179.4(6)
C25 C26 C27 C28 1.5(11)
C26 C27 C28 C29 -1.4(11)
C27 C28 C29 C30 0.5(10)
C26 C25 C30 C29 -0.3(11)
P1 C25 C30 C29 179.7(6)
C28 C29 C30 C25 0.4(11)
C25 P1 C31 C36 -54.2(5)
C19 P1 C31 C36 -160.2(5)
Pt1 P1 C31 C36 70.4(5)
C25 P1 C31 C32 132.4(5)
C19 P1 C31 C32 26.3(5)
Pt1 P1 C31 C32 -103.0(5)
C36 C31 C32 C33 -1.5(8)
P1 C31 C32 C33 172.0(4)
C31 C32 C33 C34 0.4(9)
C32 C33 C34 C35 0.1(9)
C33 C34 C35 C36 0.5(8)
C32 C31 C36 C35 2.1(8)
P1 C31 C36 C35 -171.4(4)
C34 C35 C36 C31 -1.6(8)
C43 P2 C37 C42 13.9(6)
C49 P2 C37 C42 -93.4(5)
Pt1 P2 C37 C42 140.0(5)
C43 P2 C37 C38 -163.3(4)
C49 P2 C37 C38 89.3(5)
Pt1 P2 C37 C38 -37.3(5)
C42 C37 C38 C39 -1.1(9)
P2 C37 C38 C39 176.3(4)
C37 C38 C39 C40 -1.1(9)
C38 C39 C40 C41 1.9(9)
C39 C40 C41 C42 -0.6(9)
C40 C41 C42 C37 -1.6(9)
C38 C37 C42 C41 2.4(9)
P2 C37 C42 C41 -174.9(4)
C37 P2 C43 C48 -64.8(6)
C49 P2 C43 C48 42.2(6)
Pt1 P2 C43 C48 171.3(5)
C37 P2 C43 C44 112.1(5)
C49 P2 C43 C44 -140.9(4)
Pt1 P2 C43 C44 -11.8(5)
C48 C43 C44 C45 2.9(8)
P2 C43 C44 C45 -174.1(4)
C43 C44 C45 C46 -1.1(9)
C44 C45 C46 C47 -1.2(10)
C45 C46 C47 C48 1.6(10)
C44 C43 C48 C47 -2.5(9)
P2 C43 C48 C47 174.4(5)
C46 C47 C48 C43 0.3(10)
C43 P2 C49 C50 55.1(5)
C37 P2 C49 C50 164.9(5)
Pt1 P2 C49 C50 -72.5(5)
C43 P2 C49 C54 -131.1(5)
C37 P2 C49 C54 -21.3(6)
Pt1 P2 C49 C54 101.4(5)
C54 C49 C50 C51 -0.5(9)
P2 C49 C50 C51 173.5(5)
C49 C50 C51 C52 -0.6(10)
C50 C51 C52 C53 1.4(10)
C51 C52 C53 C54 -1.0(10)
C52 C53 C54 C49 -0.1(10)
C50 C49 C54 C53 0.9(9)
P2 C49 C54 C53 -172.9(5)
